data_4111106
loop_
_publ_author_name
'Jillian A. Hatnean'
'Ritu Raturi'
'Julie Lefebvre'
'Daniel B. Leznoff'
'Gavin Lawes'
'Samuel A. Johnson'

_publ_section_title
;
 Assembly of Triangular Trimetallic Complexes by Triamidophosphine
 Ligands: Spin-Frustrated Mn2+ Plaquettes and Diamagnetic Mg2+ Analogues
 with a Combined Through-Space, Through-Bond Pathway for 31P-31P Spin-Spin
 Coupling
;
_journal_name_full 'Journal of the American Chemical Society'
_journal_page_first 14992
_journal_page_last 14999
_journal_paper_doi 10.1021/ja065597i
_journal_volume 128
_journal_year 2006
_chemical_formula_sum 'C60 H78 Mn3 N6 O4.5 P2'
_chemical_formula_weight 1182.04
_chemical_name_systematic
;
 ?
;
_space_group_IT_number 2
_symmetry_cell_setting triclinic
_symmetry_space_group_name_Hall '-P 1'
_symmetry_space_group_name_H-M 'P -1'
_atom_sites_solution_hydrogens geom
_atom_sites_solution_primary direct
_atom_sites_solution_secondary difmap
_audit_conform_dict_location ftp://ftp.iucr.org/pub/cif_core.dic
_audit_conform_dict_name cif_core.dic
_audit_conform_dict_version 2.2
_audit_creation_date 2006-06-23T16:20:00-00:00
_audit_creation_method 'WinGX routine CIF_UPDATE'
_cell_angle_alpha 86.3530(10)
_cell_angle_beta 81.8870(10)
_cell_angle_gamma 84.5170(10)
_cell_formula_units_Z 2
_cell_length_a 9.8336(10)
_cell_length_b 13.3050(13)
_cell_length_c 22.388(2)
_cell_measurement_reflns_used 8615
_cell_measurement_temperature 173(2)
_cell_measurement_theta_max 28.03
_cell_measurement_theta_min 2.34
_cell_volume 2882.8(5)
_computing_cell_refinement 'Bruker SMART'
_computing_data_collection 'Bruker SMART'
_computing_data_reduction 'Bruker SAINT'
_computing_molecular_graphics 'Bruker SHELXTL'
_computing_publication_material 'Bruker SHELXTL'
_computing_structure_refinement 'SHELXL-97 (Sheldrick, 1997)'
_computing_structure_solution 'Bruker SHELXTL'
_diffrn_ambient_temperature 173(2)
_diffrn_measured_fraction_theta_full 0.998
_diffrn_measured_fraction_theta_max 0.967
_diffrn_measurement_device_type 'CCD area detector'
_diffrn_measurement_method 'phi and omega scans'
_diffrn_radiation_monochromator graphite
_diffrn_radiation_type MoK\a
_diffrn_radiation_wavelength 0.71073
_diffrn_reflns_av_R_equivalents 0.0249
_diffrn_reflns_av_unetI/netI 0.0343
_diffrn_reflns_limit_h_max 12
_diffrn_reflns_limit_h_min -12
_diffrn_reflns_limit_k_max 17
_diffrn_reflns_limit_k_min -17
_diffrn_reflns_limit_l_max 29
_diffrn_reflns_limit_l_min -29
_diffrn_reflns_number 32597
_diffrn_reflns_theta_full 25.0
_diffrn_reflns_theta_max 27.5
_diffrn_reflns_theta_min 0.92
_exptl_absorpt_coefficient_mu 0.755
_exptl_absorpt_correction_T_max 0.8637
_exptl_absorpt_correction_T_min 0.8052
_exptl_absorpt_correction_type multi-scan
_exptl_absorpt_process_details 'SADABS, BRUKER 2001'
_exptl_crystal_colour yellow
_exptl_crystal_density_diffrn 1.362
_exptl_crystal_description cut
_exptl_crystal_F_000 1242
_exptl_crystal_size_max 0.3
_exptl_crystal_size_mid 0.2
_exptl_crystal_size_min 0.2
_refine_diff_density_max 1.524
_refine_diff_density_min -0.78
_refine_diff_density_rms 0.174
_refine_ls_extinction_method none
_refine_ls_goodness_of_fit_ref 1.055
_refine_ls_hydrogen_treatment constr
_refine_ls_matrix_type full
_refine_ls_number_parameters 645
_refine_ls_number_reflns 12815
_refine_ls_number_restraints 0
_refine_ls_restrained_S_all 1.055
_refine_ls_R_factor_all 0.0625
_refine_ls_R_factor_gt 0.0487
_refine_ls_shift/su_max 0.001
_refine_ls_shift/su_mean 0
_refine_ls_structure_factor_coef Fsqd
_refine_ls_weighting_details 'calc w=1/[\s^2^(Fo^2^)+(0.0954P)^2^+1.7453P] where P=(Fo^2^+2Fc^2^)/3'
_refine_ls_weighting_scheme calc
_refine_ls_wR_factor_gt 0.1384
_refine_ls_wR_factor_ref 0.1562
_reflns_number_gt 10516
_reflns_number_total 12815
_reflns_threshold_expression >2sigma(I)
_cod_data_source_file ja065597isi20060914_103126.cif
_cod_data_source_block jhmnphs
_cod_original_formula_sum 'C60 H78 Mn3 N6 O4.50 P2'
_cod_database_code 4111106

loop_
_symmetry_equiv_pos_as_xyz
'x, y, z'
'-x, -y, -z'

loop_
_atom_site_label
_atom_site_type_symbol
_atom_site_fract_x
_atom_site_fract_y
_atom_site_fract_z
_atom_site_U_iso_or_equiv
_atom_site_adp_type
_atom_site_occupancy
_atom_site_symmetry_multiplicity
_atom_site_calc_flag
_atom_site_refinement_flags
Mn1 Mn -0.20357(4) 0.84010(3) 0.787020(17) 0.02483(11) Uani 1 1 d .
Mn2 Mn -0.29096(4) 0.60231(3) 0.813985(17) 0.02362(11) Uani 1 1 d .
Mn3 Mn -0.14313(4) 0.68108(3) 0.675124(17) 0.02487(11) Uani 1 1 d .
N1 N -0.0251(2) 0.83711(17) 0.82472(10) 0.0283(5) Uani 1 1 d .
N2 N -0.1359(2) 0.52274(16) 0.85493(9) 0.0251(4) Uani 1 1 d .
N3 N 0.0669(2) 0.63975(17) 0.66596(9) 0.0268(5) Uani 1 1 d .
N4 N -0.3100(2) 0.59344(17) 0.71965(10) 0.0265(5) Uani 1 1 d .
N5 N -0.2253(2) 0.83374(17) 0.69156(10) 0.0279(5) Uani 1 1 d .
N6 N -0.3703(2) 0.75738(17) 0.83207(10) 0.0253(4) Uani 1 1 d .
O1 O -0.2857(2) 1.00055(15) 0.78740(10) 0.0393(5) Uani 1 1 d .
O2 O -0.4912(2) 0.54575(15) 0.85193(9) 0.0317(4) Uani 1 1 d .
O3 O -0.2003(2) 0.66403(16) 0.58438(9) 0.0374(5) Uani 1 1 d .
O4 O 0.1994(6) 0.3373(4) 0.7624(3) 0.1378(18) Uiso 1 1 d .
P1 P -0.00257(6) 0.65764(5) 0.78193(3) 0.02343(14) Uani 1 1 d .
P2 P -0.50295(7) 0.77275(6) 0.72349(3) 0.03097(17) Uani 1 1 d .
C1 C 0.0857(3) 0.7641(2) 0.80136(12) 0.0283(5) Uani 1 1 d .
H1A H 0.1466 0.7425 0.8323 0.034 Uiso 1 1 calc R
H1B H 0.1417 0.7929 0.7652 0.034 Uiso 1 1 calc R
C2 C -0.0074(3) 0.5708(2) 0.84889(11) 0.0269(5) Uani 1 1 d .
H2A H 0.0722 0.5192 0.8443 0.032 Uiso 1 1 calc R
H2B H -0.0033 0.6084 0.8853 0.032 Uiso 1 1 calc R
C3 C 0.1166(3) 0.5969(2) 0.72146(11) 0.0270(5) Uani 1 1 d .
H3A H 0.2124 0.6129 0.7227 0.032 Uiso 1 1 calc R
H3B H 0.1133 0.5226 0.7249 0.032 Uiso 1 1 calc R
C4 C 0.0119(3) 0.9105(2) 0.85913(12) 0.0300(6) Uani 1 1 d .
C5 C 0.1483(3) 0.9316(2) 0.86015(16) 0.0394(7) Uani 1 1 d .
H5 H 0.2213 0.8937 0.8368 0.047 Uiso 1 1 calc R
C6 C 0.1783(4) 1.0076(3) 0.89495(19) 0.0526(9) Uani 1 1 d .
H6 H 0.2716 1.0201 0.8954 0.063 Uiso 1 1 calc R
C7 C 0.0741(4) 1.0650(3) 0.92883(17) 0.0535(9) Uani 1 1 d .
H7 H 0.0947 1.1182 0.9515 0.064 Uiso 1 1 calc R
C8 C -0.0600(4) 1.0434(3) 0.92894(16) 0.0483(8) Uani 1 1 d .
H8 H -0.1324 1.0815 0.9526 0.058 Uiso 1 1 calc R
C9 C -0.0914(3) 0.9676(2) 0.89532(14) 0.0382(7) Uani 1 1 d .
H9 H -0.1848 0.9537 0.8967 0.046 Uiso 1 1 calc R
C10 C -0.1466(3) 0.44511(19) 0.89898(11) 0.0261(5) Uani 1 1 d .
C11 C -0.0553(3) 0.4232(2) 0.94211(12) 0.0305(6) Uani 1 1 d .
H11 H 0.0214 0.462 0.9411 0.037 Uiso 1 1 calc R
C12 C -0.0759(3) 0.3457(2) 0.98603(13) 0.0373(7) Uani 1 1 d .
H12 H -0.0128 0.3327 1.0146 0.045 Uiso 1 1 calc R
C13 C -0.1841(3) 0.2873(2) 0.98947(14) 0.0394(7) Uani 1 1 d .
H13 H -0.1972 0.2351 1.0201 0.047 Uiso 1 1 calc R
C14 C -0.2742(4) 0.3066(2) 0.94703(15) 0.0427(7) Uani 1 1 d .
H14 H -0.3502 0.267 0.9486 0.051 Uiso 1 1 calc R
C15 C -0.2551(3) 0.3828(2) 0.90239(14) 0.0346(6) Uani 1 1 d .
H15 H -0.3172 0.3932 0.8732 0.041 Uiso 1 1 calc R
C16 C 0.1629(3) 0.6364(2) 0.61536(11) 0.0274(5) Uani 1 1 d .
C17 C 0.2899(3) 0.5779(2) 0.61182(12) 0.0348(6) Uani 1 1 d .
H17 H 0.3116 0.5366 0.646 0.042 Uiso 1 1 calc R
C18 C 0.3846(3) 0.5787(3) 0.55956(14) 0.0464(8) Uani 1 1 d .
H18 H 0.4704 0.539 0.5589 0.056 Uiso 1 1 calc R
C19 C 0.3563(4) 0.6356(3) 0.50897(14) 0.0512(9) Uani 1 1 d .
H19 H 0.4214 0.6358 0.4734 0.061 Uiso 1 1 calc R
C20 C 0.2299(4) 0.6933(3) 0.51077(14) 0.0460(8) Uani 1 1 d .
H20 H 0.208 0.7321 0.4757 0.055 Uiso 1 1 calc R
C21 C 0.1367(3) 0.6947(2) 0.56271(12) 0.0353(6) Uani 1 1 d .
H21 H 0.0524 0.7362 0.5631 0.042 Uiso 1 1 calc R
C22 C -0.4439(3) 0.6416(2) 0.70560(12) 0.0290(5) Uani 1 1 d .
H22A H -0.5155 0.5988 0.7261 0.035 Uiso 1 1 calc R
H22B H -0.444 0.637 0.6616 0.035 Uiso 1 1 calc R
C23 C -0.3723(3) 0.8528(2) 0.68386(13) 0.0312(6) Uani 1 1 d .
H23A H -0.3775 0.8508 0.6401 0.037 Uiso 1 1 calc R
H23B H -0.4017 0.9231 0.6952 0.037 Uiso 1 1 calc R
C24 C -0.4973(3) 0.7846(2) 0.80444(12) 0.0278(5) Uani 1 1 d .
H24A H -0.527 0.856 0.8132 0.033 Uiso 1 1 calc R
H24B H -0.5689 0.7435 0.8266 0.033 Uiso 1 1 calc R
C25 C -0.2831(3) 0.4931(2) 0.69983(11) 0.0273(5) Uani 1 1 d .
C26 C -0.3759(3) 0.4409(2) 0.67444(13) 0.0352(6) Uani 1 1 d .
H26 H -0.4665 0.4712 0.6719 0.042 Uiso 1 1 calc R
C27 C -0.3374(4) 0.3458(3) 0.65307(14) 0.0464(8) Uani 1 1 d .
H27 H -0.403 0.3116 0.6367 0.056 Uiso 1 1 calc R
C28 C -0.2080(4) 0.2996(2) 0.65476(14) 0.0490(8) Uani 1 1 d .
H28 H -0.1826 0.235 0.6388 0.059 Uiso 1 1 calc R
C29 C -0.1145(4) 0.3493(2) 0.68029(15) 0.0459(8) Uani 1 1 d .
H29 H -0.0237 0.3185 0.6818 0.055 Uiso 1 1 calc R
C30 C -0.1520(3) 0.4428(2) 0.70352(14) 0.0360(6) Uani 1 1 d .
H30 H -0.0877 0.4741 0.7225 0.043 Uiso 1 1 calc R
C31 C -0.1411(3) 0.9024(2) 0.65575(12) 0.0319(6) Uani 1 1 d .
C32 C -0.1885(4) 0.9746(2) 0.61315(14) 0.0410(7) Uani 1 1 d .
H32 H -0.2828 0.9802 0.6072 0.049 Uiso 1 1 calc R
C33 C -0.0989(4) 1.0378(3) 0.57970(17) 0.0552(9) Uani 1 1 d .
H33 H -0.1326 1.0851 0.5505 0.066 Uiso 1 1 calc R
C34 C 0.0373(4) 1.0336(3) 0.58775(18) 0.0593(10) Uani 1 1 d .
H34 H 0.0972 1.0785 0.5652 0.071 Uiso 1 1 calc R
C35 C 0.0858(4) 0.9624(3) 0.62959(17) 0.0511(8) Uani 1 1 d .
H35 H 0.1801 0.9576 0.6354 0.061 Uiso 1 1 calc R
C36 C -0.0024(3) 0.8984(2) 0.66280(14) 0.0380(7) Uani 1 1 d .
H36 H 0.0327 0.8504 0.6913 0.046 Uiso 1 1 calc R
C37 C -0.3859(3) 0.78199(19) 0.89408(11) 0.0251(5) Uani 1 1 d .
C38 C -0.4987(3) 0.8422(2) 0.92230(12) 0.0304(6) Uani 1 1 d .
H38 H -0.5736 0.8644 0.9008 0.036 Uiso 1 1 calc R
C39 C -0.5021(3) 0.8698(2) 0.98148(13) 0.0346(6) Uani 1 1 d .
H39 H -0.5778 0.9126 0.9994 0.041 Uiso 1 1 calc R
C40 C -0.3972(3) 0.8359(2) 1.01428(13) 0.0377(7) Uani 1 1 d .
H40 H -0.3992 0.8557 1.0545 0.045 Uiso 1 1 calc R
C41 C -0.2886(3) 0.7725(2) 0.98782(13) 0.0349(6) Uani 1 1 d .
H41 H -0.2171 0.7468 1.0105 0.042 Uiso 1 1 calc R
C42 C -0.2830(3) 0.7463(2) 0.92891(12) 0.0311(6) Uani 1 1 d .
H42 H -0.2072 0.7029 0.9117 0.037 Uiso 1 1 calc R
C43 C -0.1891(4) 1.0764(2) 0.76684(15) 0.0476(8) Uani 1 1 d .
H43A H -0.1863 1.0923 0.7229 0.057 Uiso 1 1 calc R
H43B H -0.095 1.0519 0.7752 0.057 Uiso 1 1 calc R
C44 C -0.2424(4) 1.1677(3) 0.80181(17) 0.0551(10) Uani 1 1 d .
H44A H -0.2068 1.1646 0.8412 0.066 Uiso 1 1 calc R
H44B H -0.2168 1.2307 0.7787 0.066 Uiso 1 1 calc R
C45 C -0.3947(5) 1.1618(3) 0.8102(2) 0.0659(11) Uani 1 1 d .
H45A H -0.4351 1.1912 0.7742 0.079 Uiso 1 1 calc R
H45B H -0.4396 1.198 0.8461 0.079 Uiso 1 1 calc R
C46 C -0.4110(4) 1.0498(3) 0.8189(2) 0.0554(9) Uani 1 1 d .
H46A H -0.4218 1.0285 0.8624 0.067 Uiso 1 1 calc R
H46B H -0.4927 1.0328 0.8016 0.067 Uiso 1 1 calc R
C47 C -0.5441(4) 0.5596(3) 0.91509(14) 0.0439(7) Uani 1 1 d .
H47A H -0.5786 0.6311 0.9212 0.053 Uiso 1 1 calc R
H47B H -0.4705 0.5408 0.9408 0.053 Uiso 1 1 calc R
C48 C -0.6582(4) 0.4928(3) 0.93079(17) 0.0559(10) Uani 1 1 d .
H48A H -0.7486 0.5316 0.9288 0.067 Uiso 1 1 calc R
H48B H -0.657 0.4613 0.972 0.067 Uiso 1 1 calc R
C49 C -0.6326(3) 0.4135(2) 0.88466(14) 0.0385(7) Uani 1 1 d .
H49A H -0.72 0.3886 0.8772 0.046 Uiso 1 1 calc R
H49B H -0.5705 0.3557 0.8976 0.046 Uiso 1 1 calc R
C50 C -0.5656(3) 0.4698(3) 0.82966(14) 0.0407(7) Uani 1 1 d .
H50A H -0.5014 0.4232 0.8041 0.049 Uiso 1 1 calc R
H50B H -0.6361 0.5023 0.8054 0.049 Uiso 1 1 calc R
C51 C -0.2504(5) 0.7387(3) 0.54152(15) 0.0627(11) Uani 1 1 d .
H51A H -0.1975 0.7989 0.5385 0.075 Uiso 1 1 calc R
H51B H -0.349 0.7601 0.5541 0.075 Uiso 1 1 calc R
C52 C -0.2319(6) 0.6900(4) 0.48207(17) 0.0788(15) Uani 1 1 d .
H52A H -0.3218 0.673 0.4722 0.095 Uiso 1 1 calc R
H52B H -0.1908 0.736 0.4494 0.095 Uiso 1 1 calc R
C53 C -0.1395(5) 0.5981(3) 0.48885(15) 0.0578(10) Uani 1 1 d .
H53A H -0.0425 0.6114 0.4749 0.069 Uiso 1 1 calc R
H53B H -0.1641 0.5436 0.4654 0.069 Uiso 1 1 calc R
C54 C -0.1600(4) 0.5702(3) 0.55449(14) 0.0460(8) Uani 1 1 d .
H54A H -0.233 0.5231 0.5642 0.055 Uiso 1 1 calc R
H54B H -0.0736 0.5373 0.5674 0.055 Uiso 1 1 calc R
C55 C 0.1340(11) 0.2557(8) 0.7959(5) 0.165(3) Uiso 1 1 d .
H55A H 0.0331 0.2724 0.8048 0.198 Uiso 1 1 calc R
H55B H 0.1721 0.239 0.8343 0.198 Uiso 1 1 calc R
C56 C 0.1666(10) 0.1717(7) 0.7547(4) 0.151(3) Uiso 1 1 d .
H56A H 0.0821 0.1611 0.7375 0.182 Uiso 1 1 calc R
H56B H 0.1914 0.1095 0.7789 0.182 Uiso 1 1 calc R
C57 C 0.2802(13) 0.1849(9) 0.7038(6) 0.203(5) Uiso 1 1 d .
H57A H 0.2526 0.1758 0.6638 0.244 Uiso 1 1 calc R
H57B H 0.3659 0.1419 0.7092 0.244 Uiso 1 1 calc R
C58 C 0.2877(8) 0.2951(6) 0.7162(3) 0.117(2) Uiso 1 1 d .
H58A H 0.3829 0.3026 0.7239 0.141 Uiso 1 1 calc R
H58B H 0.2736 0.3358 0.6787 0.141 Uiso 1 1 calc R
O5 O 0.4558(14) 0.9992(12) 0.5617(6) 0.158(4) Uiso 0.5 1 d P
C60 C 0.4256(10) 0.9382(8) 0.5235(5) 0.152(3) Uiso 1 1 d .
H60A H 0.3299 0.9592 0.5159 0.183 Uiso 1 1 calc R
H60B H 0.4245 0.8702 0.5441 0.183 Uiso 1 1 calc R
C61 C 0.4926(14) 1.0728(10) 0.5341(6) 0.213(5) Uiso 1 1 d .
H61A H 0.5457 1.1078 0.5596 0.255 Uiso 1 1 calc R
H61B H 0.4094 1.1183 0.528 0.255 Uiso 1 1 calc R

loop_
_atom_site_aniso_label
_atom_site_aniso_U_11
_atom_site_aniso_U_22
_atom_site_aniso_U_33
_atom_site_aniso_U_23
_atom_site_aniso_U_13
_atom_site_aniso_U_12
Mn1 0.0209(2) 0.0273(2) 0.0264(2) -0.00390(15) -0.00326(15) -0.00128(15)
Mn2 0.02049(19) 0.0269(2) 0.0242(2) -0.00325(15) -0.00599(14) -0.00030(15)
Mn3 0.0211(2) 0.0281(2) 0.0252(2) -0.00318(15) -0.00441(15) 0.00225(15)
N1 0.0224(11) 0.0307(11) 0.0328(11) -0.0091(9) -0.0046(9) -0.0014(9)
N2 0.0221(10) 0.0285(11) 0.0254(10) -0.0021(9) -0.0060(8) -0.0008(8)
N3 0.0223(10) 0.0337(12) 0.0241(10) -0.0021(9) -0.0051(8) 0.0027(9)
N4 0.0225(10) 0.0313(11) 0.0269(11) -0.0049(9) -0.0072(8) -0.0002(9)
N5 0.0273(11) 0.0282(11) 0.0273(11) -0.0021(9) -0.0047(9) 0.0038(9)
N6 0.0179(10) 0.0313(11) 0.0268(10) -0.0059(9) -0.0032(8) 0.0006(8)
O1 0.0439(12) 0.0275(10) 0.0447(12) -0.0042(9) -0.0006(9) -0.0007(9)
O2 0.0287(10) 0.0346(10) 0.0322(10) -0.0030(8) -0.0012(8) -0.0077(8)
O3 0.0401(11) 0.0452(12) 0.0268(10) -0.0078(9) -0.0085(8) 0.0063(9)
P1 0.0190(3) 0.0285(3) 0.0230(3) -0.0039(2) -0.0036(2) -0.0001(2)
P2 0.0218(3) 0.0388(4) 0.0326(4) -0.0044(3) -0.0087(3) 0.0049(3)
C1 0.0220(12) 0.0311(13) 0.0327(13) -0.0052(11) -0.0041(10) -0.0041(10)
C2 0.0218(12) 0.0355(14) 0.0240(12) -0.0020(10) -0.0047(9) -0.0024(10)
C3 0.0224(12) 0.0334(14) 0.0247(12) -0.0042(10) -0.0044(10) 0.0034(10)
C4 0.0314(14) 0.0293(13) 0.0309(13) -0.0021(11) -0.0095(11) -0.0024(11)
C5 0.0319(15) 0.0311(14) 0.0582(19) -0.0071(13) -0.0150(13) -0.0020(12)
C6 0.0469(19) 0.0380(17) 0.081(3) -0.0097(17) -0.0326(18) -0.0072(15)
C7 0.063(2) 0.0418(18) 0.064(2) -0.0214(16) -0.0296(19) -0.0024(16)
C8 0.059(2) 0.0419(18) 0.0459(18) -0.0187(15) -0.0126(16) 0.0039(16)
C9 0.0364(16) 0.0428(17) 0.0377(15) -0.0118(13) -0.0087(12) -0.0026(13)
C10 0.0249(12) 0.0270(12) 0.0256(12) -0.0052(10) -0.0029(10) 0.0030(10)
C11 0.0274(13) 0.0379(15) 0.0260(13) -0.0039(11) -0.0040(10) 0.0004(11)
C12 0.0405(16) 0.0401(16) 0.0293(14) -0.0028(12) -0.0069(12) 0.0102(13)
C13 0.0512(19) 0.0281(14) 0.0360(15) 0.0016(12) -0.0018(13) 0.0033(13)
C14 0.0460(18) 0.0298(15) 0.0536(19) 0.0025(13) -0.0087(15) -0.0100(13)
C15 0.0350(15) 0.0295(14) 0.0411(15) -0.0005(12) -0.0129(12) -0.0024(11)
C16 0.0252(13) 0.0315(13) 0.0259(12) -0.0077(10) -0.0032(10) -0.0005(10)
C17 0.0285(14) 0.0493(17) 0.0262(13) -0.0063(12) -0.0057(11) 0.0044(12)
C18 0.0290(15) 0.073(2) 0.0352(16) -0.0154(15) -0.0017(12) 0.0114(15)
C19 0.0409(18) 0.082(3) 0.0268(15) -0.0046(15) 0.0066(13) 0.0014(17)
C20 0.0474(19) 0.060(2) 0.0277(14) 0.0041(14) -0.0010(13) 0.0009(16)
C21 0.0315(14) 0.0440(16) 0.0286(14) -0.0014(12) -0.0033(11) 0.0048(12)
C22 0.0232(13) 0.0360(14) 0.0294(13) -0.0033(11) -0.0098(10) -0.0015(11)
C23 0.0295(14) 0.0325(14) 0.0306(13) -0.0007(11) -0.0078(11) 0.0075(11)
C24 0.0197(12) 0.0316(13) 0.0318(13) -0.0051(11) -0.0040(10) 0.0014(10)
C25 0.0320(14) 0.0300(13) 0.0208(11) -0.0004(10) -0.0049(10) -0.0058(11)
C26 0.0366(15) 0.0406(16) 0.0311(14) -0.0043(12) -0.0097(12) -0.0083(12)
C27 0.071(2) 0.0402(17) 0.0339(15) -0.0047(13) -0.0193(15) -0.0147(16)
C28 0.080(3) 0.0327(16) 0.0358(16) -0.0062(13) -0.0139(16) 0.0017(16)
C29 0.052(2) 0.0369(16) 0.0474(18) -0.0025(14) -0.0099(15) 0.0076(14)
C30 0.0358(15) 0.0323(14) 0.0415(16) -0.0039(12) -0.0113(12) -0.0010(12)
C31 0.0407(16) 0.0267(13) 0.0265(13) -0.0044(10) -0.0017(11) 0.0038(11)
C32 0.0517(19) 0.0343(15) 0.0350(15) 0.0001(12) -0.0043(13) 0.0031(14)
C33 0.075(3) 0.0410(18) 0.0467(19) 0.0132(15) -0.0047(18) -0.0034(17)
C34 0.068(3) 0.049(2) 0.056(2) 0.0107(17) 0.0086(19) -0.0137(18)
C35 0.047(2) 0.050(2) 0.055(2) 0.0039(16) 0.0030(16) -0.0134(16)
C36 0.0390(16) 0.0365(15) 0.0368(15) 0.0010(12) -0.0002(12) -0.0047(13)
C37 0.0231(12) 0.0240(12) 0.0286(12) -0.0052(10) 0.0002(10) -0.0062(10)
C38 0.0271(13) 0.0292(13) 0.0335(14) -0.0038(11) 0.0010(11) -0.0018(11)
C39 0.0352(15) 0.0282(13) 0.0382(15) -0.0097(12) 0.0055(12) -0.0024(11)
C40 0.0441(17) 0.0406(16) 0.0294(14) -0.0128(12) 0.0020(12) -0.0121(13)
C41 0.0323(15) 0.0429(16) 0.0319(14) -0.0067(12) -0.0075(11) -0.0074(12)
C42 0.0271(13) 0.0360(14) 0.0302(13) -0.0077(11) -0.0017(10) -0.0022(11)
C43 0.063(2) 0.0341(16) 0.0422(17) -0.0015(13) 0.0059(15) -0.0081(15)
C44 0.082(3) 0.0320(16) 0.0481(19) -0.0058(14) 0.0087(18) -0.0132(17)
C45 0.076(3) 0.0332(18) 0.082(3) -0.0106(18) 0.006(2) 0.0070(18)
C46 0.051(2) 0.0341(17) 0.075(3) -0.0030(17) 0.0062(18) 0.0061(15)
C47 0.0459(18) 0.0468(18) 0.0385(16) -0.0137(14) 0.0069(13) -0.0130(15)
C48 0.060(2) 0.061(2) 0.0459(19) -0.0161(17) 0.0152(16) -0.0264(19)
C49 0.0374(16) 0.0379(16) 0.0413(16) -0.0024(13) -0.0040(13) -0.0105(13)
C50 0.0378(16) 0.0526(19) 0.0351(15) -0.0053(14) -0.0073(12) -0.0168(14)
C51 0.089(3) 0.060(2) 0.0371(18) -0.0116(16) -0.0242(19) 0.034(2)
C52 0.117(4) 0.082(3) 0.0335(18) -0.0114(19) -0.023(2) 0.035(3)
C53 0.088(3) 0.051(2) 0.0327(17) -0.0107(15) -0.0029(17) -0.001(2)
C54 0.061(2) 0.0406(17) 0.0370(16) -0.0104(13) -0.0086(15) 0.0005(15)

loop_
_atom_type_symbol
_atom_type_description
_atom_type_scat_dispersion_real
_atom_type_scat_dispersion_imag
_atom_type_scat_source
C C 0.0033 0.0016 'International Tables Vol C Tables 4.2.6.8 and 6.1.1.4'
H H 0 0 'International Tables Vol C Tables 4.2.6.8 and 6.1.1.4'
N N 0.0061 0.0033 'International Tables Vol C Tables 4.2.6.8 and 6.1.1.4'
O O 0.0106 0.006 'International Tables Vol C Tables 4.2.6.8 and 6.1.1.4'
P P 0.1023 0.0942 'International Tables Vol C Tables 4.2.6.8 and 6.1.1.4'
Mn Mn 0.3368 0.7283 'International Tables Vol C Tables 4.2.6.8 and 6.1.1.4'

loop_
_geom_angle_atom_site_label_1
_geom_angle_atom_site_label_2
_geom_angle_atom_site_label_3
_geom_angle
_geom_angle_site_symmetry_1
_geom_angle_site_symmetry_3
N1 Mn1 N6 119.38(9) . .
N1 Mn1 N5 127.78(9) . .
N6 Mn1 N5 103.10(9) . .
N1 Mn1 O1 104.25(9) . .
N6 Mn1 O1 105.17(8) . .
N5 Mn1 O1 91.31(8) . .
N2 Mn2 N4 123.23(8) . .
N2 Mn2 N6 124.54(8) . .
N4 Mn2 N6 102.78(8) . .
N2 Mn2 O2 109.34(8) . .
N4 Mn2 O2 97.73(8) . .
N6 Mn2 O2 91.42(8) . .
N3 Mn3 N5 121.54(9) . .
N3 Mn3 N4 127.74(9) . .
N5 Mn3 N4 102.30(9) . .
N3 Mn3 O3 104.36(8) . .
N5 Mn3 O3 101.05(8) . .
N4 Mn3 O3 92.51(8) . .
N3 Mn3 P1 60.40(6) . .
N5 Mn3 P1 94.37(6) . .
N4 Mn3 P1 91.63(6) . .
O3 Mn3 P1 162.78(6) . .
C4 N1 C1 115.8(2) . .
C4 N1 Mn1 126.69(18) . .
C1 N1 Mn1 115.76(16) . .
C10 N2 C2 114.4(2) . .
C10 N2 Mn2 128.38(17) . .
C2 N2 Mn2 115.07(16) . .
C16 N3 C3 115.1(2) . .
C16 N3 Mn3 130.27(17) . .
C3 N3 Mn3 114.23(16) . .
C25 N4 C22 112.4(2) . .
C25 N4 Mn2 112.66(16) . .
C22 N4 Mn2 111.30(16) . .
C25 N4 Mn3 107.74(16) . .
C22 N4 Mn3 109.88(16) . .
Mn2 N4 Mn3 102.33(9) . .
C31 N5 C23 112.8(2) . .
C31 N5 Mn3 109.76(16) . .
C23 N5 Mn3 113.16(17) . .
C31 N5 Mn1 110.51(17) . .
C23 N5 Mn1 109.37(16) . .
Mn3 N5 Mn1 100.64(9) . .
C37 N6 C24 112.4(2) . .
C37 N6 Mn1 105.74(15) . .
C24 N6 Mn1 110.83(16) . .
C37 N6 Mn2 115.32(16) . .
C24 N6 Mn2 110.45(16) . .
Mn1 N6 Mn2 101.37(8) . .
C46 O1 C43 109.1(2) . .
C46 O1 Mn1 131.22(19) . .
C43 O1 Mn1 117.50(19) . .
C47 O2 C50 108.8(2) . .
C47 O2 Mn2 119.33(17) . .
C50 O2 Mn2 129.36(17) . .
C51 O3 C54 108.8(2) . .
C51 O3 Mn3 130.3(2) . .
C54 O3 Mn3 119.69(18) . .
C58 O4 C55 106.3(7) . .
C2 P1 C3 107.28(12) . .
C2 P1 C1 104.54(12) . .
C3 P1 C1 104.85(12) . .
C2 P1 Mn3 135.42(9) . .
C3 P1 Mn3 74.01(8) . .
C1 P1 Mn3 118.42(9) . .
C22 P2 C24 107.74(12) . .
C22 P2 C23 106.96(13) . .
C24 P2 C23 105.57(13) . .
N1 C1 P1 104.39(17) . .
N2 C2 P1 107.58(17) . .
N3 C3 P1 104.10(17) . .
N1 C4 C5 123.7(3) . .
N1 C4 C9 119.2(3) . .
C5 C4 C9 117.1(3) . .
C6 C5 C4 120.8(3) . .
C7 C6 C5 120.9(3) . .
C8 C7 C6 118.6(3) . .
C7 C8 C9 121.2(3) . .
C8 C9 C4 121.3(3) . .
N2 C10 C15 119.3(2) . .
N2 C10 C11 124.5(2) . .
C15 C10 C11 116.2(2) . .
C12 C11 C10 120.8(3) . .
C13 C12 C11 122.1(3) . .
C12 C13 C14 118.1(3) . .
C15 C14 C13 120.9(3) . .
C14 C15 C10 121.9(3) . .
N3 C16 C17 124.0(2) . .
N3 C16 C21 119.8(2) . .
C17 C16 C21 116.2(2) . .
C18 C17 C16 121.6(3) . .
C19 C18 C17 121.1(3) . .
C18 C19 C20 118.7(3) . .
C21 C20 C19 120.7(3) . .
C20 C21 C16 121.8(3) . .
N4 C22 P2 121.95(18) . .
N5 C23 P2 121.67(19) . .
N6 C24 P2 122.06(18) . .
C26 C25 C30 116.5(3) . .
C26 C25 N4 125.1(3) . .
C30 C25 N4 118.4(2) . .
C27 C26 C25 120.8(3) . .
C28 C27 C26 122.0(3) . .
C27 C28 C29 118.4(3) . .
C30 C29 C28 120.6(3) . .
C29 C30 C25 121.6(3) . .
C36 C31 C32 117.1(3) . .
C36 C31 N5 118.5(2) . .
C32 C31 N5 124.4(3) . .
C33 C32 C31 120.5(3) . .
C34 C33 C32 121.6(3) . .
C33 C34 C35 118.5(3) . .
C36 C35 C34 120.4(4) . .
C35 C36 C31 121.9(3) . .
C42 C37 C38 117.2(2) . .
C42 C37 N6 119.0(2) . .
C38 C37 N6 123.8(2) . .
C39 C38 C37 120.8(3) . .
C40 C39 C38 120.8(3) . .
C39 C40 C41 118.9(3) . .
C42 C41 C40 120.7(3) . .
C41 C42 C37 121.5(3) . .
O1 C43 C44 105.4(3) . .
C45 C44 C43 102.9(3) . .
C44 C45 C46 104.0(3) . .
O1 C46 C45 105.5(3) . .
O2 C47 C48 106.5(3) . .
C47 C48 C49 105.4(3) . .
C48 C49 C50 102.6(3) . .
O2 C50 C49 106.1(2) . .
O3 C51 C52 106.6(3) . .
C53 C52 C51 106.1(3) . .
C52 C53 C54 104.7(3) . .
O3 C54 C53 105.9(3) . .
O4 C55 C56 103.1(8) . .
C55 C56 C57 116.2(9) . .
C56 C57 C58 92.8(8) . .
O4 C58 C57 119.2(8) . .
C61 O5 C60 107.7(14) . .
O5 C60 C61 121.1(11) . 2_676
C61 C60 C61 93.0(9) 2_676 .
O5 C61 C60 118.4(14) . 2_676
C60 C61 C60 87.0(9) 2_676 .

loop_
_geom_bond_atom_site_label_1
_geom_bond_atom_site_label_2
_geom_bond_distance
_geom_bond_site_symmetry_2
Mn1 N1 2.048(2) .
Mn1 N6 2.157(2) .
Mn1 N5 2.185(2) .
Mn1 O1 2.209(2) .
Mn2 N2 2.061(2) .
Mn2 N4 2.158(2) .
Mn2 N6 2.177(2) .
Mn2 O2 2.2128(19) .
Mn3 N3 2.070(2) .
Mn3 N5 2.147(2) .
Mn3 N4 2.191(2) .
Mn3 O3 2.2137(19) .
Mn3 P1 2.9122(8) .
N1 C4 1.386(3) .
N1 C1 1.451(3) .
N2 C10 1.383(3) .
N2 C2 1.456(3) .
N3 C16 1.369(3) .
N3 C3 1.461(3) .
N4 C25 1.422(3) .
N4 C22 1.475(3) .
N5 C31 1.423(4) .
N5 C23 1.476(3) .
N6 C37 1.431(3) .
N6 C24 1.475(3) .
O1 C46 1.451(4) .
O1 C43 1.461(4) .
O2 C47 1.453(3) .
O2 C50 1.453(3) .
O3 C51 1.439(4) .
O3 C54 1.449(4) .
O4 C58 1.367(8) .
O4 C55 1.431(10) .
P1 C2 1.831(3) .
P1 C3 1.835(3) .
P1 C1 1.836(3) .
P2 C22 1.837(3) .
P2 C24 1.838(3) .
P2 C23 1.842(3) .
C4 C5 1.400(4) .
C4 C9 1.401(4) .
C5 C6 1.391(4) .
C6 C7 1.383(5) .
C7 C8 1.376(5) .
C8 C9 1.379(4) .
C10 C15 1.404(4) .
C10 C11 1.408(4) .
C11 C12 1.388(4) .
C12 C13 1.367(5) .
C13 C14 1.384(5) .
C14 C15 1.384(4) .
C16 C17 1.402(4) .
C16 C21 1.411(4) .
C17 C18 1.389(4) .
C18 C19 1.369(5) .
C19 C20 1.393(5) .
C20 C21 1.375(4) .
C25 C26 1.398(4) .
C25 C30 1.406(4) .
C26 C27 1.381(4) .
C27 C28 1.364(5) .
C28 C29 1.386(5) .
C29 C30 1.377(4) .
C31 C36 1.391(4) .
C31 C32 1.405(4) .
C32 C33 1.385(5) .
C33 C34 1.372(6) .
C34 C35 1.389(5) .
C35 C36 1.381(4) .
C37 C42 1.394(4) .
C37 C38 1.403(4) .
C38 C39 1.392(4) .
C39 C40 1.375(4) .
C40 C41 1.384(4) .
C41 C42 1.378(4) .
C43 C44 1.500(5) .
C44 C45 1.492(6) .
C45 C46 1.512(5) .
C47 C48 1.488(5) .
C48 C49 1.502(5) .
C49 C50 1.503(4) .
C51 C52 1.498(5) .
C52 C53 1.465(6) .
C53 C54 1.483(5) .
C55 C56 1.476(12) .
C56 C57 1.494(13) .
C57 C58 1.520(13) .
O5 C61 1.183(14) .
O5 C60 1.298(14) .
C60 C61 1.427(13) 2_676
C61 C60 1.427(13) 2_676
